data_4130696
loop_
_publ_author_name
'Yoshioka, Shota'
'Inokuma, Yasuhide'
'Duplan, Vincent'
'Dubey, Ritesh'
'Fujita, Makoto'

_publ_section_title
;
 X-ray Structure Analysis of Ozonides by the Crystalline Sponge Method.
;
_journal_issue 32
_journal_name_full 'Journal of the American Chemical Society'
_journal_page_first 10140
_journal_page_last 10142
_journal_paper_doi 10.1021/jacs.6b05817
_journal_volume 138
_journal_year 2016
_chemical_formula_sum 'C52.6 H59.36 I6.02 N12 O2.55 Zn3'
_chemical_formula_weight 1860.31
_space_group_crystal_system monoclinic
_space_group_IT_number 15
_space_group_name_Hall '-C 2yc'
_space_group_name_H-M_alt 'C 1 2/c 1'
_atom_sites_solution_hydrogens geom
_audit_creation_method SHELXL-2014/7
_cell_angle_alpha 90
_cell_angle_beta 99.307(6)
_cell_angle_gamma 90
_cell_formula_units_Z 8
_cell_length_a 34.440(2)
_cell_length_b 14.9178(8)
_cell_length_c 29.894(2)
_cell_measurement_reflns_used 5953
_cell_measurement_temperature 93(2)
_cell_measurement_theta_max 71.9610
_cell_measurement_theta_min 4.2660
_cell_volume 15156.4(16)
_computing_structure_refinement 'SHELXL-2014/7 (Sheldrick, 2014)'
_diffrn_ambient_temperature 93(2)
_diffrn_measured_fraction_theta_full 0.998
_diffrn_measured_fraction_theta_max 0.998
_diffrn_measurement_device_type 'SuperNova, Dual, Cu at zero, AtlasS2'
_diffrn_radiation_type CuK\a
_diffrn_radiation_wavelength 1.54184
_diffrn_reflns_av_R_equivalents 0.0456
_diffrn_reflns_av_unetI/netI 0.0628
_diffrn_reflns_Laue_measured_fraction_full 0.998
_diffrn_reflns_Laue_measured_fraction_max 0.998
_diffrn_reflns_limit_h_max 31
_diffrn_reflns_limit_h_min -40
_diffrn_reflns_limit_k_max 16
_diffrn_reflns_limit_k_min -17
_diffrn_reflns_limit_l_max 34
_diffrn_reflns_limit_l_min -35
_diffrn_reflns_number 27681
_diffrn_reflns_point_group_measured_fraction_full 0.998
_diffrn_reflns_point_group_measured_fraction_max 0.998
_diffrn_reflns_theta_full 66.599
_diffrn_reflns_theta_max 66.599
_diffrn_reflns_theta_min 3.636
_diffrn_source 'micro-focus sealed X-ray tube'
_exptl_absorpt_coefficient_mu 20.681
_exptl_absorpt_correction_T_max 0.250
_exptl_absorpt_correction_T_min 0.063
_exptl_absorpt_correction_type gaussian
_exptl_absorpt_process_details
;
CrysAlisPro 1.171.38.41 (Rigaku Oxford Diffraction, 2015)
Numerical absorption correction based on gaussian integration over
			a multifaceted crystal model
Empirical absorption correction using spherical harmonics,
 implemented in SCALE3 ABSPACK scaling algorithm.
;
_exptl_crystal_colour Colorless
_exptl_crystal_density_diffrn 1.630
_exptl_crystal_description Block
_exptl_crystal_F_000 7107
_exptl_crystal_size_max 0.470
_exptl_crystal_size_mid 0.170
_exptl_crystal_size_min 0.120
_refine_diff_density_max 0.999
_refine_diff_density_min -1.139
_refine_diff_density_rms 0.145
_refine_ls_extinction_coef 0.000063(8)
_refine_ls_extinction_expression Fc^*^=kFc[1+0.001xFc^2^\l^3^/sin(2\q)]^-1/4^
_refine_ls_extinction_method 'SHELXL-2014/7 (Sheldrick 2014'
_refine_ls_goodness_of_fit_ref 1.062
_refine_ls_hydrogen_treatment constr
_refine_ls_matrix_type full
_refine_ls_number_parameters 881
_refine_ls_number_reflns 13377
_refine_ls_number_restraints 1282
_refine_ls_restrained_S_all 1.043
_refine_ls_R_factor_all 0.1350
_refine_ls_R_factor_gt 0.0969
_refine_ls_shift/su_max 1.829
_refine_ls_shift/su_mean 0.037
_refine_ls_structure_factor_coef Fsqd
_refine_ls_weighting_details 'w=1/[\s^2^(Fo^2^)+(0.1407P)^2^+121.7301P] where P=(Fo^2^+2Fc^2^)/3'
_refine_ls_weighting_scheme calc
_refine_ls_wR_factor_gt 0.2784
_refine_ls_wR_factor_ref 0.3075
_reflns_Friedel_coverage 0.000
_reflns_number_gt 7726
_reflns_number_total 13377
_reflns_threshold_expression 'I > 2\s(I)'
_cod_data_source_file ja6b05817_si_005.cif
_cod_data_source_block exp_437_a
_cod_original_cell_volume 15156.7(18)
_cod_original_sg_symbol_H-M 'C 2/c'
_cod_original_formula_sum 'C52.60 H59.36 I6.02 N12 O2.55 Zn3'
_cod_database_code 4130696
_shelx_shelxl_version_number 2014/7
_shelx_space_group_comment
;
The symmetry employed for this shelxl refinement is uniquely defined
by the following loop, which should always be used as a source of
symmetry information in preference to the above space-group names.
They are only intended as comments.
;
_shelx_estimated_absorpt_t_min 0.037
_shelx_estimated_absorpt_t_max 0.190

loop_
_space_group_symop_operation_xyz
'x, y, z'
'-x, y, -z+1/2'
'x+1/2, y+1/2, z'
'-x+1/2, y+1/2, -z+1/2'
'-x, -y, -z'
'x, -y, z-1/2'
'-x+1/2, -y+1/2, -z'
'x+1/2, -y+1/2, z-1/2'

loop_
_atom_site_label
_atom_site_type_symbol
_atom_site_fract_x
_atom_site_fract_y
_atom_site_fract_z
_atom_site_U_iso_or_equiv
_atom_site_adp_type
_atom_site_occupancy
_atom_site_site_symmetry_order
_atom_site_calc_flag
_atom_site_refinement_flags_posn
_atom_site_refinement_flags_adp
_atom_site_refinement_flags_occupancy
_atom_site_disorder_assembly
_atom_site_disorder_group
C1 C 0.3069(6) 0.5774(11) 0.3648(9) 0.156(8) Uani 1 1 d . U . . .
H1 H 0.3128 0.6384 0.3597 0.187 Uiso 1 1 calc R U . . .
C2 C 0.2781(5) 0.5358(9) 0.3360(7) 0.128(6) Uani 1 1 d . U . . .
H2 H 0.2640 0.5684 0.3113 0.154 Uiso 1 1 calc R U . . .
C3 C 0.2690(5) 0.4484(9) 0.3417(7) 0.118(6) Uani 1 1 d . U . . .
C4 C 0.2898(5) 0.4028(10) 0.3780(7) 0.131(6) Uani 1 1 d . U . . .
H4 H 0.2843 0.3418 0.3837 0.157 Uiso 1 1 calc R U . . .
C5 C 0.3188(6) 0.4489(10) 0.4056(8) 0.154(7) Uani 1 1 d . U . . .
H5 H 0.3337 0.4171 0.4300 0.185 Uiso 1 1 calc R U . . .
C6 C 0.2379(5) 0.4040(8) 0.3098(6) 0.107(5) Uani 1 1 d . U . . .
C7 C 0.1887(4) 0.4149(8) 0.2497(6) 0.095(5) Uani 1 1 d . U . . .
C8 C 0.2026(5) 0.2830(8) 0.2843(6) 0.102(5) Uani 1 1 d . U . . .
C9 C 0.2126(5) 0.0340(10) 0.3057(6) 0.116(6) Uani 1 1 d . U . . .
H9 H 0.2297 -0.0062 0.3241 0.139 Uiso 1 1 calc R U . . .
C10 C 0.2203(6) 0.1256(10) 0.3110(7) 0.123(7) Uani 1 1 d . U . . .
H10 H 0.2422 0.1462 0.3318 0.148 Uiso 1 1 calc R U . . .
C11 C 0.1956(5) 0.1855(9) 0.2855(6) 0.107(5) Uani 1 1 d . U . . .
C12 C 0.1639(5) 0.1472(9) 0.2556(6) 0.114(6) Uani 1 1 d . U . . .
H12 H 0.1456 0.1851 0.2373 0.137 Uiso 1 1 calc R U . . .
C13 C 0.1591(5) 0.0563(10) 0.2526(7) 0.121(7) Uani 1 1 d . U . . .
H13 H 0.1376 0.0323 0.2322 0.145 Uiso 1 1 calc R U . . .
C14 C 0.1481(4) 0.6001(9) 0.1706(5) 0.093(5) Uani 1 1 d . U . . .
H14 H 0.1530 0.6617 0.1658 0.112 Uiso 1 1 calc R U . . .
C15 C 0.1711(5) 0.5559(8) 0.2065(6) 0.099(5) Uani 1 1 d . U . . .
H15 H 0.1905 0.5874 0.2268 0.119 Uiso 1 1 calc R U . . .
C16 C 0.1653(4) 0.4675(8) 0.2118(6) 0.103(5) Uani 1 1 d . U . . .
C17 C 0.1371(6) 0.4260(10) 0.1831(8) 0.158(9) Uani 1 1 d . U . . .
H17 H 0.1319 0.3641 0.1870 0.189 Uiso 1 1 calc R U . . .
C18 C 0.1153(6) 0.4735(10) 0.1478(8) 0.155(8) Uani 1 1 d . U . . .
H18 H 0.0966 0.4426 0.1264 0.186 Uiso 1 1 calc R U . . .
N1 N 0.3274(4) 0.5332(8) 0.4008(7) 0.145(6) Uani 1 1 d . U . . .
N2 N 0.2182(3) 0.4559(7) 0.2768(5) 0.098(4) Uani 1 1 d . U . . .
N3 N 0.1793(3) 0.3283(7) 0.2522(4) 0.092(4) Uani 1 1 d . U . . .
N4 N 0.2313(3) 0.3172(7) 0.3145(4) 0.092(4) Uani 1 1 d . U . . .
N5 N 0.1842(4) 0.0000(8) 0.2779(5) 0.115(5) Uani 1 1 d . U . . .
N6 N 0.1199(4) 0.5596(7) 0.1432(4) 0.094(4) Uani 1 1 d . U . . .
C19 C 0.4303(5) 0.4676(10) 0.4894(7) 0.125(5) Uani 1 1 d . U . . .
H19 H 0.4194 0.4745 0.5164 0.150 Uiso 1 1 calc R U . . .
C20 C 0.4634(5) 0.4097(10) 0.4892(7) 0.114(4) Uani 1 1 d . U . . .
H20 H 0.4745 0.3791 0.5161 0.137 Uiso 1 1 calc R U . . .
C21 C 0.4780(5) 0.3990(10) 0.4526(7) 0.113(4) Uani 1 1 d . U . . .
C22 C 0.4607(6) 0.4444(13) 0.4151(9) 0.141(5) Uani 1 1 d . U . . .
H22 H 0.4712 0.4384 0.3878 0.169 Uiso 1 1 calc R U . . .
C23 C 0.4296(7) 0.4967(15) 0.4156(10) 0.154(6) Uani 1 1 d . U . . .
H23 H 0.4178 0.5240 0.3880 0.185 Uiso 1 1 calc R U . . .
C24 C 0.5121(5) 0.3409(9) 0.4515(6) 0.102(3) Uani 1 1 d . U . . .
C25 C 0.5454(5) 0.2136(9) 0.4722(6) 0.095(3) Uani 1 1 d . U . . .
C26 C 0.5638(5) 0.3000(10) 0.4178(6) 0.103(3) Uani 1 1 d . U . . .
C27 C 0.5328(4) 0.0293(9) 0.5533(5) 0.089(3) Uani 1 1 d . U . . .
H27 H 0.5150 0.0135 0.5732 0.107 Uiso 1 1 calc R U . . .
C28 C 0.5259(4) 0.1062(9) 0.5279(5) 0.089(3) Uani 1 1 d . U . . .
H28 H 0.5036 0.1423 0.5302 0.106 Uiso 1 1 calc R U . . .
C29 C 0.5508(5) 0.1298(9) 0.4997(6) 0.092(3) Uani 1 1 d . U . . .
C30 C 0.5823(7) 0.0766(12) 0.4982(8) 0.132(6) Uani 1 1 d . U . . .
H30 H 0.6012 0.0923 0.4796 0.158 Uiso 1 1 calc R U . . .
C31 C 0.5869(7) -0.0013(12) 0.5241(8) 0.128(6) Uani 1 1 d . U . . .
H31 H 0.6085 -0.0393 0.5213 0.154 Uiso 1 1 calc R U . . .
C32 C 0.6438(8) 0.2799(14) 0.3503(9) 0.142(6) Uani 1 1 d . U . . .
H32 H 0.6657 0.2415 0.3491 0.170 Uiso 1 1 calc R U . . .
C33 C 0.6208(7) 0.2624(14) 0.3844(9) 0.138(5) Uani 1 1 d . U . . .
H33 H 0.6277 0.2162 0.4062 0.165 Uiso 1 1 calc R U . . .
C34 C 0.5886(6) 0.3144(11) 0.3849(7) 0.112(4) Uani 1 1 d . U . . .
C35 C 0.5857(8) 0.3863(15) 0.3522(10) 0.151(7) Uani 1 1 d . U . . .
H35 H 0.5653 0.4288 0.3530 0.181 Uiso 1 1 calc R U . . .
C36 C 0.6077(8) 0.3985(17) 0.3224(10) 0.162(7) Uani 1 1 d . U . . .
H36 H 0.6024 0.4470 0.3017 0.194 Uiso 1 1 calc R U . . .
C37 C 0.6905(12) 0.098(2) 0.5818(12) 0.170(10) Uani 0.491(13) 1 d D U P . .
H37 H 0.6659 0.1326 0.5826 0.205 Uiso 0.491(13) 1 calc R U P . .
C38 C 0.7213(12) 0.150(2) 0.5706(18) 0.178(11) Uani 0.491(13) 1 d D U P . .
H38A H 0.7152 0.1690 0.5385 0.213 Uiso 0.491(13) 1 calc R U P . .
H38B H 0.7247 0.2043 0.5899 0.213 Uiso 0.491(13) 1 calc R U P . .
C39 C 0.7555(10) 0.099(3) 0.578(2) 0.185(13) Uani 0.491(13) 1 d D U P . .
H39A H 0.7623 0.0835 0.6101 0.222 Uiso 0.491(13) 1 calc R U P . .
H39B H 0.7775 0.1346 0.5690 0.222 Uiso 0.491(13) 1 calc R U P . .
C40 C 0.7511(10) 0.020(3) 0.5519(18) 0.178(11) Uani 0.491(13) 1 d D U P . .
H40A H 0.7487 0.0355 0.5193 0.214 Uiso 0.491(13) 1 calc R U P . .
H40B H 0.7749 -0.0175 0.5600 0.214 Uiso 0.491(13) 1 calc R U P . .
C41 C 0.7181(10) -0.028(3) 0.5591(12) 0.171(10) Uani 0.491(13) 1 d D U P . .
H41 H 0.7148 -0.0865 0.5423 0.206 Uiso 0.491(13) 1 calc R U P . .
O1 O 0.6860(8) 0.030(2) 0.5488(13) 0.165(9) Uani 0.491(13) 1 d D U P . .
O2 O 0.7011(9) 0.043(3) 0.6196(10) 0.172(10) Uani 0.491(13) 1 d D U P . .
O3 O 0.7164(9) -0.036(3) 0.6053(12) 0.170(10) Uani 0.491(13) 1 d D U P . .
C42 C 0.4757(18) 0.453(5) 0.243(3) 0.35(3) Uani 0.433(13) 1 d D U P A -1
H42 H 0.4470 0.4677 0.2389 0.418 Uiso 0.433(13) 1 calc R U P A -1
C43 C 0.498(2) 0.489(5) 0.282(2) 0.34(3) Uani 0.433(13) 1 d D U P A -1
H43A H 0.4808 0.5236 0.2997 0.408 Uiso 0.433(13) 1 calc R U P A -1
H43B H 0.5110 0.4408 0.3020 0.408 Uiso 0.433(13) 1 calc R U P A -1
C44 C 0.526(2) 0.546(4) 0.269(3) 0.34(3) Uani 0.433(13) 1 d D U P A -1
H44A H 0.5396 0.5802 0.2949 0.414 Uiso 0.433(13) 1 calc R U P A -1
H44B H 0.5133 0.5885 0.2456 0.414 Uiso 0.433(13) 1 calc R U P A -1
C45 C 0.5536(18) 0.494(5) 0.250(3) 0.34(3) Uani 0.433(13) 1 d D U P A -1
H45A H 0.5729 0.5331 0.2387 0.413 Uiso 0.433(13) 1 calc R U P A -1
H45B H 0.5680 0.4540 0.2739 0.413 Uiso 0.433(13) 1 calc R U P A -1
C46 C 0.5331(19) 0.443(4) 0.215(2) 0.35(3) Uani 0.433(13) 1 d D U P A -1
H46 H 0.5456 0.4412 0.1871 0.416 Uiso 0.433(13) 1 calc R U P A -1
O4 O 0.496(2) 0.483(3) 0.209(2) 0.35(3) Uani 0.433(13) 1 d D U P A -1
O5 O 0.484(3) 0.361(4) 0.238(3) 0.35(3) Uani 0.216(7) 1 d D U P A -1
O6 O 0.523(2) 0.358(3) 0.230(2) 0.34(3) Uani 0.433(13) 1 d D U P A -1
C49 C 0.622(2) 0.005(6) 0.3574(19) 0.54(3) Uani 1 1 d D U . . .
H49A H 0.6193 -0.0612 0.3566 0.652 Uiso 1 1 calc R U . . .
H49B H 0.6036 0.0244 0.3779 0.652 Uiso 1 1 calc R U . . .
C48 C 0.596(2) 0.029(6) 0.310(2) 0.53(3) Uani 1 1 d D U . . .
H48A H 0.6146 0.0081 0.2901 0.634 Uiso 1 1 calc R U . . .
H48B H 0.5769 -0.0213 0.3087 0.634 Uiso 1 1 calc R U . . .
C47 C 0.5697(16) 0.090(5) 0.2725(15) 0.42(3) Uani 1 1 d D U . . .
H47A H 0.5546 0.0519 0.2493 0.625 Uiso 1 1 calc R U . . .
H47B H 0.5869 0.1297 0.2584 0.625 Uiso 1 1 calc R U . . .
H47C H 0.5516 0.1263 0.2872 0.625 Uiso 1 1 calc R U . . .
C58 C 0.439(3) 0.757(6) 0.289(4) 0.58(4) Uani 1 1 d D U . . .
H58A H 0.4613 0.7608 0.2727 0.876 Uiso 1 1 calc R U . . .
H58B H 0.4344 0.8156 0.3020 0.876 Uiso 1 1 calc R U . . .
H58C H 0.4155 0.7380 0.2685 0.876 Uiso 1 1 calc R U . . .
C57 C 0.449(3) 0.685(7) 0.329(3) 0.58(3) Uani 1 1 d D U . . .
H57A H 0.4485 0.6255 0.3145 0.694 Uiso 1 1 calc R U . . .
H57B H 0.4259 0.6855 0.3457 0.694 Uiso 1 1 calc R U . . .
C56 C 0.487(2) 0.685(7) 0.368(3) 0.56(3) Uani 1 1 d D U . . .
H56A H 0.4739 0.6736 0.3946 0.674 Uiso 1 1 calc R U . . .
H56B H 0.4918 0.7510 0.3695 0.674 Uiso 1 1 calc R U . . .
C55 C 0.531(2) 0.654(6) 0.391(3) 0.53(3) Uani 1 1 d D U . . .
H55A H 0.5362 0.6965 0.4171 0.641 Uiso 1 1 calc R U . . .
H55B H 0.5253 0.5968 0.4049 0.641 Uiso 1 1 calc R U . . .
C54 C 0.576(2) 0.635(6) 0.384(3) 0.50(3) Uani 1 1 d D U . . .
H54A H 0.5709 0.5713 0.3767 0.599 Uiso 1 1 calc R U . . .
H54B H 0.5719 0.6637 0.3532 0.599 Uiso 1 1 calc R U . . .
C53 C 0.622(2) 0.624(5) 0.384(3) 0.42(3) Uani 1 1 d D U . . .
H53A H 0.6297 0.5618 0.3906 0.636 Uiso 1 1 calc R U . . .
H53B H 0.6366 0.6635 0.4071 0.636 Uiso 1 1 calc R U . . .
H53C H 0.6283 0.6408 0.3541 0.636 Uiso 1 1 calc R U . . .
C52 C 0.719(2) 0.150(4) 0.452(2) 0.53(4) Uani 1 1 d D U . . .
H52A H 0.7352 0.1827 0.4339 0.802 Uiso 1 1 calc R U . . .
H52B H 0.7354 0.1284 0.4801 0.802 Uiso 1 1 calc R U . . .
H52C H 0.6984 0.1895 0.4603 0.802 Uiso 1 1 calc R U . . .
C51 C 0.699(2) 0.066(5) 0.424(3) 0.53(3) Uani 1 1 d D U . . .
H51A H 0.7037 0.0203 0.4486 0.642 Uiso 1 1 calc R U . . .
H51B H 0.7198 0.0540 0.4057 0.642 Uiso 1 1 calc R U . . .
C50 C 0.6633(19) 0.014(6) 0.392(2) 0.55(3) Uani 1 1 d D U . . .
H50A H 0.6576 -0.0307 0.4145 0.656 Uiso 1 1 calc R U . . .
H50B H 0.6798 -0.0199 0.3734 0.656 Uiso 1 1 calc R U . . .
N7 N 0.4147(5) 0.5120(9) 0.4522(7) 0.129(5) Uani 1 1 d . U . . .
N8 N 0.5161(4) 0.2686(7) 0.4795(4) 0.097(3) Uani 1 1 d . U . . .
N9 N 0.5707(4) 0.2246(8) 0.4414(5) 0.103(3) Uani 1 1 d . U . . .
N10 N 0.5356(4) 0.3570(8) 0.4203(5) 0.107(3) Uani 1 1 d . U . . .
N11 N 0.5639(4) -0.0246(8) 0.5512(5) 0.094(3) Uani 1 1 d . U . . .
N12 N 0.6377(5) 0.3449(10) 0.3198(6) 0.124(4) Uani 1 1 d . U . . .
Zn1A Zn 0.35855(18) 0.5894(4) 0.4637(3) 0.123(2) Uani 0.5189 1 d . U P . .
Zn1B Zn 0.37422(14) 0.6010(3) 0.43833(18) 0.0795(15) Uani 0.4811 1 d . U P . .
Zn2A Zn 0.1716(3) -0.1367(6) 0.2683(3) 0.104(2) Uani 0.7076 1 d . U P . .
Zn2B Zn 0.1781(10) -0.1326(19) 0.2805(10) 0.164(9) Uani 0.2924 1 d . U P . .
Zn3 Zn 0.08051(6) 0.62977(11) 0.09563(7) 0.0871(7) Uani 1 1 d . . . . .
I1A I 0.33247(11) 0.5599(4) 0.53530(16) 0.187(2) Uani 0.5189 1 d . U P . .
I1B I 0.34841(8) 0.6068(3) 0.51220(13) 0.1397(16) Uani 0.4811 1 d . U P . .
I2A I 0.3766(3) 0.7422(3) 0.4283(5) 0.108(2) Uani 0.279(6) 1 d . U P . .
I2B I 0.39592(11) 0.73756(15) 0.39816(16) 0.1196(16) Uani 0.577(6) 1 d . U P . .
I2C I 0.3626(4) 0.7375(8) 0.4536(6) 0.115(3) Uani 0.152(7) 1 d . U P . .
I3A I 0.23406(11) -0.2309(3) 0.2889(3) 0.1005(16) Uani 0.610(17) 1 d . U P . .
I3B I 0.2335(4) -0.2188(6) 0.3074(5) 0.134(4) Uani 0.335(14) 1 d . U P . .
I3C I 0.2524(12) -0.2067(15) 0.3317(12) 0.147(8) Uani 0.061(5) 1 d . U P . .
I4A I 0.12737(13) -0.15091(15) 0.19295(9) 0.1320(12) Uani 0.820(12) 1 d . U P . .
I4B I 0.1447(8) -0.1680(10) 0.2040(7) 0.146(5) Uani 0.149(10) 1 d . U P . .
I4C I 0.1686(15) -0.194(2) 0.2151(13) 0.131(10) Uani 0.036(4) 1 d . U P . .
I5A I 0.11955(9) 0.7389(2) 0.05211(9) 0.0987(9) Uani 0.8282 1 d . U P . .
I5B I 0.1106(4) 0.7411(8) 0.0652(5) 0.087(2) Uani 0.1718 1 d . U P . .
I6A I 0.02285(6) 0.66358(13) 0.13581(6) 0.1138(10) Uani 0.8982 1 d . U P . .
I6B I 0.0259(4) 0.6635(15) 0.1369(6) 0.111(9) Uani 0.1018 1 d . U P . .

loop_
_atom_site_aniso_label
_atom_site_aniso_U_11
_atom_site_aniso_U_22
_atom_site_aniso_U_33
_atom_site_aniso_U_23
_atom_site_aniso_U_13
_atom_site_aniso_U_12
C1 0.134(11) 0.054(6) 0.231(13) -0.017(7) -0.118(11) 0.011(6)
C2 0.111(9) 0.042(5) 0.195(12) -0.011(6) -0.090(9) 0.012(5)
C3 0.105(8) 0.043(5) 0.171(10) -0.015(5) -0.083(8) 0.016(5)
C4 0.127(10) 0.048(6) 0.179(11) -0.018(6) -0.094(9) 0.019(6)
C5 0.148(11) 0.050(6) 0.213(13) -0.016(7) -0.125(11) 0.024(6)
C6 0.103(8) 0.039(4) 0.149(9) -0.006(5) -0.073(8) 0.008(4)
C7 0.086(7) 0.039(4) 0.134(8) 0.003(4) -0.063(7) 0.004(4)
C8 0.101(8) 0.040(4) 0.136(9) 0.006(4) -0.067(8) -0.001(4)
C9 0.126(10) 0.053(6) 0.141(11) 0.019(6) -0.061(9) 0.003(5)
C10 0.127(10) 0.052(5) 0.159(12) 0.014(6) -0.075(10) 0.001(5)
C11 0.117(9) 0.043(5) 0.132(10) 0.008(5) -0.065(8) -0.004(4)
C12 0.126(10) 0.050(5) 0.136(11) 0.011(5) -0.070(9) -0.015(5)
C13 0.133(10) 0.049(5) 0.150(12) 0.012(6) -0.071(10) -0.014(5)
C14 0.096(8) 0.047(5) 0.115(8) -0.002(5) -0.050(7) 0.001(5)
C15 0.105(9) 0.042(5) 0.123(8) -0.001(5) -0.063(8) -0.002(5)
C16 0.096(8) 0.040(5) 0.141(8) 0.006(5) -0.074(8) 0.000(4)
C17 0.166(13) 0.050(6) 0.203(12) 0.022(7) -0.135(12) -0.021(7)
C18 0.167(13) 0.046(5) 0.199(13) 0.021(6) -0.130(12) -0.016(6)
N1 0.126(9) 0.051(5) 0.213(12) -0.030(6) -0.109(9) 0.026(5)
N2 0.082(6) 0.048(5) 0.138(8) -0.004(5) -0.064(6) 0.008(4)
N3 0.086(6) 0.043(4) 0.122(7) 0.005(4) -0.054(6) 0.003(4)
N4 0.090(6) 0.040(4) 0.123(7) -0.008(4) -0.053(6) 0.014(4)
N5 0.129(9) 0.052(5) 0.138(9) 0.016(5) -0.057(8) -0.010(5)
N6 0.099(7) 0.039(4) 0.121(8) 0.000(5) -0.056(6) 0.003(4)
C19 0.107(8) 0.058(7) 0.177(10) -0.013(6) -0.082(6) 0.013(6)
C20 0.099(7) 0.054(7) 0.157(9) -0.006(6) -0.077(6) 0.008(5)
C21 0.102(6) 0.049(6) 0.157(8) -0.001(6) -0.076(6) 0.000(5)
C22 0.128(9) 0.087(10) 0.177(9) 0.023(7) -0.068(7) 0.026(8)
C23 0.134(10) 0.102(12) 0.191(11) 0.007(9) -0.079(8) 0.038(9)
C24 0.099(6) 0.052(5) 0.124(7) 0.002(5) -0.075(5) -0.001(4)
C25 0.103(7) 0.048(5) 0.108(7) 0.003(4) -0.059(5) 0.001(4)
C26 0.106(6) 0.062(6) 0.113(6) 0.011(5) -0.068(4) -0.012(4)
C27 0.086(6) 0.057(6) 0.102(7) -0.002(5) -0.049(5) 0.002(4)
C28 0.084(6) 0.058(6) 0.101(7) -0.001(5) -0.053(5) 0.001(5)
C29 0.104(7) 0.051(5) 0.102(7) -0.001(5) -0.040(5) 0.008(5)
C30 0.145(9) 0.078(8) 0.170(12) 0.046(9) 0.015(9) 0.039(7)
C31 0.140(10) 0.076(8) 0.164(12) 0.038(8) 0.011(9) 0.034(7)
C32 0.167(12) 0.084(9) 0.160(11) 0.039(9) -0.015(9) 0.017(9)
C33 0.153(10) 0.088(9) 0.155(11) 0.039(8) -0.025(8) 0.012(8)
C34 0.129(8) 0.062(7) 0.122(7) 0.011(6) -0.054(5) -0.010(5)
C35 0.161(12) 0.100(10) 0.175(12) 0.056(9) -0.019(9) 0.023(9)
C36 0.174(12) 0.112(11) 0.188(13) 0.066(10) -0.006(10) 0.028(10)
C37 0.115(15) 0.20(2) 0.188(19) -0.014(15) -0.012(14) 0.007(12)
C38 0.124(15) 0.20(2) 0.20(2) -0.020(16) -0.004(16) -0.001(14)
C39 0.126(15) 0.21(2) 0.21(3) -0.027(19) -0.006(15) -0.001(14)
C40 0.117(14) 0.21(2) 0.20(2) -0.022(17) -0.004(15) -0.002(14)
C41 0.110(13) 0.20(2) 0.195(19) -0.014(15) -0.012(13) 0.006(13)
O1 0.105(12) 0.19(2) 0.188(18) -0.013(15) -0.012(12) 0.006(12)
O2 0.114(16) 0.20(2) 0.192(18) -0.012(15) -0.010(13) 0.009(13)
O3 0.107(15) 0.20(2) 0.193(18) -0.012(15) -0.010(13) 0.007(13)
C42 0.33(5) 0.28(4) 0.37(5) -0.21(4) -0.15(4) 0.05(4)
C43 0.32(5) 0.26(4) 0.37(5) -0.21(4) -0.15(4) 0.07(4)
C44 0.32(5) 0.28(4) 0.36(5) -0.21(4) -0.16(4) 0.06(4)
C45 0.32(5) 0.28(4) 0.36(5) -0.21(4) -0.16(4) 0.06(4)
C46 0.33(5) 0.28(4) 0.36(5) -0.21(4) -0.15(4) 0.05(4)
O4 0.32(5) 0.29(4) 0.37(5) -0.20(4) -0.15(4) 0.05(4)
O5 0.33(5) 0.28(4) 0.36(5) -0.21(4) -0.14(4) 0.06(4)
O6 0.33(5) 0.28(4) 0.35(5) -0.22(4) -0.15(4) 0.06(4)
C49 0.49(6) 0.82(7) 0.29(4) 0.06(5) -0.05(3) 0.27(5)
C48 0.48(6) 0.79(7) 0.28(4) 0.06(5) -0.05(4) 0.26(5)
C47 0.33(5) 0.75(8) 0.17(3) 0.03(4) 0.04(3) 0.26(6)
C58 0.37(7) 0.65(8) 0.70(9) 0.06(7) -0.02(7) 0.07(7)
C57 0.39(6) 0.64(7) 0.68(8) 0.04(6) 0.03(6) 0.12(6)
C56 0.38(6) 0.63(6) 0.66(8) 0.03(6) 0.04(6) 0.13(6)
C55 0.38(6) 0.58(6) 0.64(7) 0.02(5) 0.05(6) 0.12(6)
C54 0.37(6) 0.50(6) 0.61(7) 0.01(5) 0.05(6) 0.10(6)
C53 0.37(6) 0.36(6) 0.53(8) -0.02(6) 0.04(6) 0.08(6)
C52 0.40(6) 0.78(8) 0.36(6) 0.03(5) -0.10(5) 0.38(5)
C51 0.47(6) 0.81(7) 0.29(5) 0.04(5) -0.04(4) 0.30(5)
C50 0.49(6) 0.83(7) 0.29(4) 0.05(5) -0.05(3) 0.28(5)
N7 0.105(8) 0.059(6) 0.187(10) -0.008(7) -0.089(7) 0.007(6)
N8 0.109(6) 0.049(5) 0.107(6) -0.002(4) -0.065(5) 0.006(4)
N9 0.112(7) 0.061(5) 0.111(6) 0.009(5) -0.057(5) -0.007(5)
N10 0.109(6) 0.056(5) 0.127(7) 0.011(5) -0.069(5) -0.009(4)
N11 0.093(6) 0.059(6) 0.111(7) 0.006(5) -0.039(5) 0.005(5)
N12 0.134(9) 0.073(7) 0.143(9) 0.027(7) -0.047(7) -0.012(6)
Zn1A 0.093(4) 0.088(3) 0.157(5) -0.028(4) -0.068(3) 0.022(3)
Zn1B 0.062(3) 0.053(2) 0.105(3) -0.032(2) -0.040(2) 0.0120(19)
Zn2A 0.125(3) 0.043(2) 0.120(4) 0.014(2) -0.051(3) -0.0113(18)
Zn2B 0.25(2) 0.056(7) 0.18(2) 0.001(10) -0.003(15) -0.033(12)
Zn3 0.0928(12) 0.0481(9) 0.0993(12) -0.0031(8) -0.0481(10) 0.0048(8)
I1A 0.102(2) 0.254(5) 0.178(3) -0.106(3) -0.062(2) 0.050(3)
I1B 0.0629(14) 0.215(4) 0.136(3) -0.093(3) -0.0001(14) -0.0103(17)
I2A 0.092(4) 0.049(2) 0.153(6) 0.009(4) -0.071(3) -0.010(3)
I2B 0.113(2) 0.0537(10) 0.169(3) -0.0022(14) -0.047(2) -0.0066(11)
I2C 0.099(6) 0.066(5) 0.149(7) -0.004(5) -0.071(4) -0.002(4)
I3A 0.125(2) 0.0521(13) 0.113(3) 0.0098(17) -0.0158(17) 0.0057(10)
I3B 0.226(8) 0.050(3) 0.114(5) 0.018(3) -0.008(4) 0.023(3)
I3C 0.242(16) 0.052(9) 0.128(9) 0.019(7) -0.030(9) 0.014(10)
I4A 0.172(3) 0.0585(10) 0.1348(14) 0.0037(8) -0.0663(14) -0.0145(11)
I4B 0.175(6) 0.073(5) 0.157(10) 0.011(5) -0.071(6) -0.016(4)
I4C 0.175(9) 0.046(11) 0.14(2) -0.009(11) -0.073(10) -0.022(8)
I5A 0.1119(17) 0.0592(10) 0.1123(16) -0.0006(10) -0.0199(11) -0.0151(10)
I5B 0.100(4) 0.036(3) 0.110(4) 0.009(3) -0.030(3) 0.008(3)
I6A 0.1265(16) 0.0838(11) 0.1095(13) 0.0027(9) -0.0467(10) 0.0360(9)
I6B 0.046(6) 0.170(19) 0.132(14) -0.018(11) 0.065(8) -0.004(8)

loop_
_atom_type_symbol
_atom_type_description
_atom_type_scat_dispersion_real
_atom_type_scat_dispersion_imag
_atom_type_scat_source
C C 0.0181 0.0091 'International Tables Vol C Tables 4.2.6.8 and 6.1.1.4'
H H 0.0000 0.0000 'International Tables Vol C Tables 4.2.6.8 and 6.1.1.4'
N N 0.0311 0.0180 'International Tables Vol C Tables 4.2.6.8 and 6.1.1.4'
Zn Zn -1.5491 0.6778 'International Tables Vol C Tables 4.2.6.8 and 6.1.1.4'
I I -0.3257 6.8362 'International Tables Vol C Tables 4.2.6.8 and 6.1.1.4'
O O 0.0492 0.0322 'International Tables Vol C Tables 4.2.6.8 and 6.1.1.4'

loop_
_geom_angle_atom_site_label_1
_geom_angle_atom_site_label_2
_geom_angle_atom_site_label_3
_geom_angle
_geom_angle_site_symmetry_1
_geom_angle_site_symmetry_3
C2 C1 N1 120.9(16) . .
C2 C1 H1 119.6 . .
N1 C1 H1 119.5 . .
C1 C2 C3 121.4(15) . .
C1 C2 H2 119.3 . .
C3 C2 H2 119.4 . .
C2 C3 C4 118.2(12) . .
C2 C3 C6 120.6(13) . .
C4 C3 C6 121.2(14) . .
C5 C4 C3 117.3(15) . .
C5 C4 H4 121.3 . .
C3 C4 H4 121.4 . .
N1 C5 C4 125.0(15) . .
N1 C5 H5 117.5 . .
C4 C5 H5 117.5 . .
N4 C6 N2 124.4(11) . .
N4 C6 C3 119.3(11) . .
N2 C6 C3 116.2(12) . .
N3 C7 N2 125.1(10) . .
N3 C7 C16 116.1(10) . .
N2 C7 C16 118.7(11) . .
N4 C8 N3 126.2(11) . .
N4 C8 C11 118.0(10) . .
N3 C8 C11 115.8(10) . .
N5 C9 C10 124.9(13) . .
N5 C9 H9 117.6 . .
C10 C9 H9 117.6 . .
C11 C10 C9 119.0(13) . .
C11 C10 H10 120.5 . .
C9 C10 H10 120.5 . .
C10 C11 C12 115.5(12) . .
C10 C11 C8 124.4(12) . .
C12 C11 C8 119.7(11) . .
C13 C12 C11 121.0(13) . .
C13 C12 H12 119.5 . .
C11 C12 H12 119.5 . .
N5 C13 C12 121.5(13) . .
N5 C13 H13 119.2 . .
C12 C13 H13 119.3 . .
N6 C14 C15 122.4(12) . .
N6 C14 H14 118.8 . .
C15 C14 H14 118.8 . .
C16 C15 C14 118.6(11) . .
C16 C15 H15 120.7 . .
C14 C15 H15 120.7 . .
C17 C16 C15 118.9(12) . .
C17 C16 C7 119.2(12) . .
C15 C16 C7 121.9(10) . .
C16 C17 C18 119.9(14) . .
C16 C17 H17 120.1 . .
C18 C17 H17 120.1 . .
N6 C18 C17 121.6(13) . .
N6 C18 H18 119.2 . .
C17 C18 H18 119.2 . .
C5 N1 C1 117.2(12) . .
C5 N1 Zn1B 125.5(10) . .
C1 N1 Zn1B 116.8(12) . .
C5 N1 Zn1A 111.4(13) . .
C1 N1 Zn1A 128.1(10) . .
Zn1B N1 Zn1A 27.4(3) . .
C7 N2 C6 115.0(11) . .
C8 N3 C7 113.9(10) . .
C6 N4 C8 115.1(10) . .
C9 N5 C13 118.1(12) . .
C9 N5 Zn2B 116.2(11) . .
C13 N5 Zn2B 125.4(12) . .
C9 N5 Zn2A 126.4(10) . .
C13 N5 Zn2A 115.5(9) . .
Zn2B N5 Zn2A 10.9(8) . .
C18 N6 C14 118.5(11) . .
C18 N6 Zn3 119.3(8) . .
C14 N6 Zn3 122.0(8) . .
N7 C19 C20 121(2) . .
N7 C19 H19 119.6 . .
C20 C19 H19 119.6 . .
C21 C20 C19 119.9(17) . .
C21 C20 H20 120.0 . .
C19 C20 H20 120.1 . .
C20 C21 C22 117(2) . .
C20 C21 C24 121.2(16) . .
C22 C21 C24 121(2) . .
C23 C22 C21 122(3) . .
C23 C22 H22 119.0 . .
C21 C22 H22 119.1 . .
N7 C23 C22 123(2) . .
N7 C23 H23 118.5 . .
C22 C23 H23 118.7 . .
N10 C24 N8 123.7(16) . .
N10 C24 C21 118.8(15) . .
N8 C24 C21 117(2) . .
N8 C25 N9 127.5(13) . .
N8 C25 C29 116.7(18) . .
N9 C25 C29 115.8(15) . .
N10 C26 N9 126(2) . .
N10 C26 C34 118.7(15) . .
N9 C26 C34 114.8(18) . .
N11 C27 C28 122.7(18) . .
N11 C27 H27 118.6 . .
C28 C27 H27 118.6 . .
C29 C28 C27 119.5(15) . .
C29 C28 H28 120.2 . .
C27 C28 H28 120.3 . .
C28 C29 C30 117.8(15) . .
C28 C29 C25 122.1(16) . .
C30 C29 C25 120(2) . .
C29 C30 C31 119(2) . .
C29 C30 H30 120.3 . .
C31 C30 H30 120.3 . .
N11 C31 C30 124(2) . .
N11 C31 H31 118.1 . .
C30 C31 H31 118.0 . .
N12 C32 C33 126(2) . .
N12 C32 H32 117.1 . .
C33 C32 H32 117.0 . .
C34 C33 C32 117.2(19) . .
C34 C33 H33 121.4 . .
C32 C33 H33 121.4 . .
C33 C34 C26 120.4(17) . .
C33 C34 C35 112(2) . .
C26 C34 C35 127(2) . .
C36 C35 C34 127(3) . .
C36 C35 H35 116.7 . .
C34 C35 H35 116.5 . .
C35 C36 N12 121(2) . .
C35 C36 H36 119.6 . .
N12 C36 H36 119.4 . .
O2 C37 C38 114(3) . .
O2 C37 O1 97(2) . .
C38 C37 O1 104(3) . .
O2 C37 H37 113.3 . .
C38 C37 H37 113.4 . .
O1 C37 H37 113.3 . .
C39 C38 C37 108(3) . .
C39 C38 H38A 109.9 . .
C37 C38 H38A 109.9 . .
C39 C38 H38B 110.1 . .
C37 C38 H38B 110.1 . .
H38A C38 H38B 108.4 . .
C38 C39 C40 111(3) . .
C38 C39 H39A 109.3 . .
C40 C39 H39A 109.3 . .
C38 C39 H39B 109.5 . .
C40 C39 H39B 109.4 . .
H39A C39 H39B 108.0 . .
C41 C40 C39 112(3) . .
C41 C40 H40A 109.2 . .
C39 C40 H40A 109.2 . .
C41 C40 H40B 109.3 . .
C39 C40 H40B 109.3 . .
H40A C40 H40B 107.9 . .
C40 C41 O3 111(3) . .
C40 C41 O1 106(3) . .
O3 C41 O1 96(2) . .
C40 C41 H41 114.0 . .
O3 C41 H41 113.9 . .
O1 C41 H41 113.8 . .
C41 O1 C37 107(3) . .
O3 O2 C37 108.2(18) . .
O2 O3 C41 108.5(19) . .
C43 C42 O4 103(3) . .
C43 C42 O5 112(4) . .
O4 C42 O5 95(3) . .
C43 C42 H42 115.0 . .
O4 C42 H42 114.9 . .
O5 C42 H42 115.1 . .
C44 C43 C42 108(3) . .
C44 C43 H43A 110.0 . .
C42 C43 H43A 110.2 . .
C44 C43 H43B 110.2 . .
C42 C43 H43B 110.3 . .
H43A C43 H43B 108.5 . .
C43 C44 C45 109(3) . .
C43 C44 H44A 110.0 . .
C45 C44 H44A 109.8 . .
C43 C44 H44B 109.8 . .
C45 C44 H44B 109.8 . .
H44A C44 H44B 108.3 . .
C46 C45 C44 108(3) . .
C46 C45 H45A 110.0 . .
C44 C45 H45A 110.3 . .
C46 C45 H45B 110.2 . .
C44 C45 H45B 110.1 . .
H45A C45 H45B 108.5 . .
C45 C46 O6 112(4) . .
C45 C46 O4 102(3) . .
O6 C46 O4 99(2) . .
C45 C46 H46 114.3 . .
O6 C46 H46 114.0 . .
O4 C46 H46 114.0 . .
C46 O4 C42 108(3) . .
O6 O5 C42 106(2) . .
O5 O6 C46 108.5(19) . .
C48 C49 C50 149(8) . .
C48 C49 H49A 99.4 . .
C50 C49 H49A 99.2 . .
C48 C49 H49B 99.7 . .
C50 C49 H49B 99.6 . .
H49A C49 H49B 104.1 . .
C47 C48 C49 157(8) . .
C47 C48 H48A 96.8 . .
C49 C48 H48A 97.3 . .
C47 C48 H48B 97.2 . .
C49 C48 H48B 97.2 . .
H48A C48 H48B 103.6 . .
C48 C47 H47A 121.6 . .
C48 C47 H47B 120.8 . .
H47A C47 H47B 95.7 . .
C48 C47 H47C 121.4 . .
H47A C47 H47C 95.3 . .
H47B C47 H47C 95.6 . .
C57 C58 H58A 123.6 . .
C57 C58 H58B 123.9 . .
H58A C58 H58B 92.7 . .
C57 C58 H58C 120.7 . .
H58A C58 H58C 94.5 . .
H58B C58 H58C 93.3 . .
C58 C57 C56 125(9) . .
C58 C57 H57A 104.4 . .
C56 C57 H57A 105.8 . .
C58 C57 H57B 107.3 . .
C56 C57 H57B 106.2 . .
H57A C57 H57B 106.2 . .
C57 C56 C55 154(10) . .
C57 C56 H56A 97.5 . .
C55 C56 H56A 97.6 . .
C57 C56 H56B 97.8 . .
C55 C56 H56B 98.5 . .
H56A C56 H56B 103.7 . .
C54 C55 C56 147(9) . .
C54 C55 H55A 99.4 . .
C56 C55 H55A 99.6 . .
C54 C55 H55B 100.9 . .
C56 C55 H55B 100.6 . .
H55A C55 H55B 104.2 . .
C53 C54 C55 171(10) . .
C53 C54 H54A 93.3 . .
C55 C54 H54A 91.9 . .
C53 C54 H54B 93.0 . .
C55 C54 H54B 93.2 . .
H54A C54 H54B 103.0 . .
C54 C53 H53A 113.2 . .
C54 C53 H53B 113.6 . .
H53A C53 H53B 105.4 . .
C54 C53 H53C 112.7 . .
H53A C53 H53C 105.5 . .
H53B C53 H53C 105.7 . .
C51 C52 H52A 117.5 . .
C51 C52 H52B 116.4 . .
H52A C52 H52B 100.8 . .
C51 C52 H52C 118.4 . .
H52A C52 H52C 100.3 . .
H52B C52 H52C 100.1 . .
C52 C51 C50 155(7) . .
C52 C51 H51A 98.5 . .
C50 C51 H51A 97.7 . .
C52 C51 H51B 97.1 . .
C50 C51 H51B 98.0 . .
H51A C51 H51B 103.7 . .
C51 C50 C49 156(8) . .
C51 C50 H50A 97.4 . .
C49 C50 H50A 97.6 . .
C51 C50 H50B 97.1 . .
C49 C50 H50B 97.4 . .
H50A C50 H50B 103.6 . .
C23 N7 C19 117.0(18) . .
C23 N7 Zn1B 108.2(13) . .
C19 N7 Zn1B 134.8(19) . .
C23 N7 Zn1A 131.5(12) . .
C19 N7 Zn1A 110.9(18) . .
Zn1B N7 Zn1A 25.4(3) . .
C25 N8 C24 112.8(17) . .
C26 N9 C25 112.3(16) . .
C26 N10 C24 117.3(14) . .
C31 N11 C27 116.6(14) . .
C31 N11 Zn3 118.8(12) . 8_556
C27 N11 Zn3 124.0(13) . 8_556
C36 N12 C32 116(2) . .
C36 N12 Zn2B 124.2(18) . 3
C32 N12 Zn2B 118.7(19) . 3
C36 N12 Zn2A 120.0(16) . 3
C32 N12 Zn2A 123.7(18) . 3
Zn2B N12 Zn2A 10.8(7) 3 3
Zn1B Zn1A I1B 152.7(7) . .
Zn1B Zn1A N1 70.6(7) . .
I1B Zn1A N1 135.3(7) . .
Zn1B Zn1A I2C 71.3(8) . .
I1B Zn1A I2C 89.4(7) . .
N1 Zn1A I2C 107.3(6) . .
Zn1B Zn1A N7 54.4(7) . .
I1B Zn1A N7 122.3(6) . .
N1 Zn1A N7 89.2(6) . .
I2C Zn1A N7 113.5(7) . .
Zn1B Zn1A I1A 169.1(5) . .
I1B Zn1A I1A 21.4(3) . .
N1 Zn1A I1A 118.6(7) . .
I2C Zn1A I1A 109.2(7) . .
N7 Zn1A I1A 117.6(6) . .
Zn1B Zn1A I2A 50.4(6) . .
I1B Zn1A I2A 109.4(5) . .
N1 Zn1A I2A 95.9(6) . .
I2C Zn1A I2A 20.9(4) . .
N7 Zn1A I2A 96.6(6) . .
I1A Zn1A I2A 129.8(5) . .
Zn1A Zn1B N7 100.3(9) . .
Zn1A Zn1B N1 82.0(8) . .
N7 Zn1B N1 104.7(5) . .
Zn1A Zn1B I2A 108.1(8) . .
N7 Zn1B I2A 132.1(6) . .
N1 Zn1B I2A 116.7(4) . .
Zn1A Zn1B I2C 82.0(8) . .
N7 Zn1B I2C 140.0(5) . .
N1 Zn1B I2C 115.1(5) . .
I2A Zn1B I2C 26.1(4) . .
Zn1A Zn1B I1B 16.6(4) . .
N7 Zn1B I1B 100.5(8) . .
N1 Zn1B I1B 97.9(7) . .
I2A Zn1B I1B 96.7(5) . .
I2C Zn1B I1B 71.0(6) . .
Zn1A Zn1B I2B 136.3(6) . .
N7 Zn1B I2B 113.4(7) . .
N1 Zn1B I2B 113.5(6) . .
I2A Zn1B I2B 28.2(4) . .
I2C Zn1B I2B 54.3(6) . .
I1B Zn1B I2B 124.2(2) . .
I4C Zn2A I4B 26.8(14) . .
I4C Zn2A N12 128.9(16) . 3_445
I4B Zn2A N12 116.0(8) . 3_445
I4C Zn2A N5 124.6(13) . .
I4B Zn2A N5 113.7(7) . .
N12 Zn2A N5 98.9(8) 3_445 .
I4C Zn2A I4A 39.4(15) . .
I4B Zn2A I4A 12.6(7) . .
N12 Zn2A I4A 108.5(5) 3_445 .
N5 Zn2A I4A 106.6(4) . .
I4C Zn2A I3A 82.9(16) . .
I4B Zn2A I3A 109.6(9) . .
N12 Zn2A I3A 107.3(5) 3_445 .
N5 Zn2A I3A 110.7(5) . .
I4A Zn2A I3A 122.2(5) . .
I4C Zn2A I3B 95.7(16) . .
I4B Zn2A I3B 122.3(9) . .
N12 Zn2A I3B 97.1(6) 3_445 .
N5 Zn2A I3B 105.3(5) . .
I4A Zn2A I3B 134.8(6) . .
I3A Zn2A I3B 13.1(2) . .
N12 Zn2B N5 106.2(19) 3_445 .
N12 Zn2B I4C 116.7(19) 3_445 .
N5 Zn2B I4C 113.2(18) . .
N12 Zn2B I3B 108.3(13) 3_445 .
N5 Zn2B I3B 118.3(14) . .
I4C Zn2B I3B 94.2(19) . .
N12 Zn2B I3A 117.5(13) 3_445 .
N5 Zn2B I3A 121.4(16) . .
I4C Zn2B I3A 80.5(18) . .
I3B Zn2B I3A 14.1(3) . .
N12 Zn2B I4B 104.3(13) 3_445 .
N5 Zn2B I4B 102.4(12) . .
I4C Zn2B I4B 22.0(12) . .
I3B Zn2B I4B 116.0(16) . .
I3A Zn2B I4B 102.4(14) . .
N12 Zn2B I4A 98.0(11) 3_445 .
N5 Zn2B I4A 96.3(10) . .
I4C Zn2B I4A 32.6(14) . .
I3B Zn2B I4A 126.6(14) . .
I3A Zn2B I4A 113.0(12) . .
I4B Zn2B I4A 10.6(6) . .
N12 Zn2B I3C 105.0(13) 3_445 .
N5 Zn2B I3C 107.5(12) . .
I4C Zn2B I3C 108(2) . .
I3B Zn2B I3C 14.1(6) . .
I3A Zn2B I3C 27.2(7) . .
I4B Zn2B I3C 129.5(17) . .
I4A Zn2B I3C 140.2(15) . .
N11 Zn3 N6 98.0(4) 8_455 .
N11 Zn3 I5B 113.6(6) 8_455 .
N6 Zn3 I5B 111.0(5) . .
N11 Zn3 I6B 108.8(7) 8_455 .
N6 Zn3 I6B 103.1(6) . .
I5B Zn3 I6B 119.7(6) . .
N11 Zn3 I6A 107.4(5) 8_455 .
N6 Zn3 I6A 104.5(5) . .
I5B Zn3 I6A 119.8(4) . .
I6B Zn3 I6A 1.8(5) . .
N11 Zn3 I5A 105.3(5) 8_455 .
N6 Zn3 I5A 109.0(4) . .
I5B Zn3 I5A 9.5(4) . .
I6B Zn3 I5A 128.6(5) . .
I6A Zn3 I5A 128.57(10) . .
I1B I1A Zn1A 29.0(3) . .
I1A I1B Zn1A 129.7(5) . .
I1A I1B Zn1B 139.4(4) . .
Zn1A I1B Zn1B 10.6(3) . .
I2C I2A I2B 171.8(10) . .
I2C I2A Zn1B 77.4(9) . .
I2B I2A Zn1B 95.0(6) . .
I2C I2A Zn1A 55.9(9) . .
I2B I2A Zn1A 116.5(5) . .
Zn1B I2A Zn1A 21.5(2) . .
I2A I2B I2C 3.7(5) . .
I2A I2B Zn1B 56.8(3) . .
I2C I2B Zn1B 53.4(4) . .
I2A I2C Zn1B 76.5(10) . .
I2A I2C I2B 4.6(6) . .
Zn1B I2C I2B 72.3(6) . .
I2A I2C Zn1A 103.2(11) . .
Zn1B I2C Zn1A 26.7(2) . .
I2B I2C Zn1A 99.0(7) . .
I3B I3A I3C 29(2) . .
I3B I3A Zn2B 76.2(15) . .
I3C I3A Zn2B 100.2(16) . .
I3B I3A Zn2A 84.5(14) . .
I3C I3A Zn2A 108.7(14) . .
Zn2B I3A Zn2A 8.5(8) . .
I3A I3B I3C 133(3) . .
I3A I3B Zn2B 89.7(16) . .
I3C I3B Zn2B 127(2) . .
I3A I3B Zn2A 82.5(14) . .
I3C I3B Zn2A 134(2) . .
Zn2B I3B Zn2A 7.6(9) . .
I3B I3C I3A 17.9(13) . .
I3B I3C Zn2B 38.7(17) . .
I3A I3C Zn2B 52.7(14) . .
I4B I4A I4C 5(2) . .
I4B I4A Zn2A 40.8(14) . .
I4C I4A Zn2A 45.3(14) . .
I4B I4A Zn2B 41.5(15) . .
I4C I4A Zn2B 45.9(16) . .
Zn2A I4A Zn2B 0.7(9) . .
I4A I4B I4C 172(4) . .
I4A I4B Zn2A 126.7(19) . .
I4C I4B Zn2A 61(3) . .
I4A I4B Zn2B 127.9(19) . .
I4C I4B Zn2B 60(3) . .
Zn2A I4B Zn2B 1.3(12) . .
I4B I4C I4A 3.4(15) . .
I4B I4C Zn2A 92(4) . .
I4A I4C Zn2A 95(3) . .
I4B I4C Zn2B 98(4) . .
I4A I4C Zn2B 101(3) . .
Zn2A I4C Zn2B 6.1(11) . .
I5B I5A Zn3 42.9(17) . .
I5A I5B Zn3 127.6(19) . .

loop_
_geom_bond_atom_site_label_1
_geom_bond_atom_site_label_2
_geom_bond_distance
_geom_bond_site_symmetry_2
C1 C2 1.353(19) .
C1 N1 1.36(2) .
C1 H1 0.9500 .
C2 C3 1.36(2) .
C2 H2 0.9500 .
C3 C4 1.38(2) .
C3 C6 1.473(16) .
C4 C5 1.372(19) .
C4 H4 0.9500 .
C5 N1 1.30(2) .
C5 H5 0.9500 .
C6 N4 1.325(17) .
C6 N2 1.348(16) .
C7 N3 1.338(16) .
C7 N2 1.340(14) .
C7 C16 1.500(16) .
C8 N4 1.328(15) .
C8 N3 1.333(15) .
C8 C11 1.475(17) .
C9 N5 1.280(18) .
C9 C10 1.40(2) .
C9 H9 0.9500 .
C10 C11 1.376(18) .
C10 H10 0.9500 .
C11 C12 1.415(17) .
C12 C13 1.366(19) .
C12 H12 0.9500 .
C13 N5 1.347(18) .
C13 H13 0.9500 .
C14 N6 1.312(15) .
C14 C15 1.392(17) .
C14 H14 0.9500 .
C15 C16 1.347(18) .
C15 H15 0.9500 .
C16 C17 1.340(17) .
C17 C18 1.387(19) .
C17 H17 0.9500 .
C18 N6 1.304(17) .
C18 H18 0.9500 .
N1 Zn1B 2.074(12) .
N1 Zn1A 2.177(14) .
N5 Zn2B 1.99(3) .
N5 Zn2A 2.096(15) .
N6 Zn3 2.082(9) .
C19 N7 1.33(2) .
C19 C20 1.43(2) .
C19 H19 0.9500 .
C20 C21 1.28(3) .
C20 H20 0.9500 .
C21 C22 1.36(2) .
C21 C24 1.46(3) .
C22 C23 1.33(3) .
C22 H22 0.9500 .
C23 N7 1.30(3) .
C23 H23 0.9500 .
C24 N10 1.35(2) .
C24 N8 1.358(19) .
C25 N8 1.35(2) .
C25 N9 1.37(2) .
C25 C29 1.49(2) .
C26 N10 1.30(2) .
C26 N9 1.329(18) .
C26 C34 1.42(3) .
C27 N11 1.35(2) .
C27 C28 1.376(19) .
C27 H27 0.9500 .
C28 C29 1.34(2) .
C28 H28 0.9500 .
C29 C30 1.35(3) .
C30 C31 1.39(2) .
C30 H30 0.9500 .
C31 N11 1.27(3) .
C31 H31 0.9500 .
C32 N12 1.32(2) .
C32 C33 1.41(3) .
C32 H32 0.9500 .
C33 C34 1.36(3) .
C33 H33 0.9500 .
C34 C35 1.44(3) .
C35 C36 1.27(4) .
C35 H35 0.9500 .
C36 N12 1.32(3) .
C36 H36 0.9500 .
C37 O2 1.40(2) .
C37 C38 1.40(3) .
C37 O1 1.40(2) .
C37 H37 1.0000 .
C38 C39 1.39(3) .
C38 H38A 0.9900 .
C38 H38B 0.9900 .
C39 C40 1.40(3) .
C39 H39A 0.9900 .
C39 H39B 0.9900 .
C40 C41 1.39(3) .
C40 H40A 0.9900 .
C40 H40B 0.9900 .
C41 O3 1.40(2) .
C41 O1 1.40(2) .
C41 H41 1.0000 .
O2 O3 1.38(5) .
C42 C43 1.40(3) .
C42 O4 1.41(2) .
C42 O5 1.42(2) .
C42 H42 1.0000 .
C43 C44 1.39(3) .
C43 H43A 0.9900 .
C43 H43B 0.9900 .
C44 C45 1.40(3) .
C44 H44A 0.9900 .
C44 H44B 0.9900 .
C45 C46 1.40(3) .
C45 H45A 0.9900 .
C45 H45B 0.9900 .
C46 O6 1.40(2) .
C46 O4 1.40(2) .
C46 H46 1.0000 .
O5 O6 1.38(5) .
C49 C48 1.60(2) .
C49 C50 1.62(2) .
C49 H49A 0.9900 .
C49 H49B 0.9900 .
C48 C47 1.59(2) .
C48 H48A 0.9900 .
C48 H48B 0.9900 .
C47 H47A 1.1090 .
C47 H47B 1.1014 .
C47 H47C 1.1068 .
C58 C57 1.61(2) .
C58 H58A 1.1288 .
C58 H58B 1.1363 .
C58 H58C 1.1036 .
C57 C56 1.62(2) .
C57 H57A 0.9900 .
C57 H57B 0.9900 .
C56 C55 1.63(2) .
C56 H56A 0.9900 .
C56 H56B 0.9900 .
C55 C54 1.62(2) .
C55 H55A 0.9900 .
C55 H55B 0.9900 .
C54 C53 1.59(2) .
C54 H54A 0.9900 .
C54 H54B 0.9900 .
C53 H53A 1.0198 .
C53 H53B 1.0210 .
C53 H53C 1.0179 .
C52 C51 1.61(2) .
C52 H52A 1.0668 .
C52 H52B 1.0604 .
C52 H52C 1.0727 .
C51 C50 1.62(2) .
C51 H51A 0.9900 .
C51 H51B 0.9900 .
C50 H50A 0.9900 .
C50 H50B 0.9900 .
N7 Zn1B 1.921(14) .
N7 Zn1A 2.33(2) .
N11 Zn3 2.075(12) 8_556
N12 Zn2B 1.99(4) 3
N12 Zn2A 2.09(2) 3
Zn1A Zn1B 1.013(8) .
Zn1A I1B 1.568(9) .
Zn1A I2C 2.236(15) .
Zn1A I1A 2.492(11) .
Zn1A I2A 2.629(12) .
Zn1B I2A 2.131(7) .
Zn1B I2C 2.139(13) .
Zn1B I1B 2.512(7) .
Zn1B I2B 2.538(7) .
Zn2A I4C 1.80(4) .
Zn2A I4B 2.05(2) .
Zn2A N12 2.09(2) 3_445
Zn2A I4A 2.517(7) .
Zn2A I3A 2.560(9) .
Zn2A I3B 2.570(13) .
Zn2B N12 1.99(4) 3_445
Zn2B I4C 2.14(5) .
Zn2B I3B 2.33(3) .
Zn2B I3A 2.40(3) .
Zn2B I4B 2.45(3) .
Zn2B I4A 2.92(2) .
Zn2B I3C 2.97(4) .
Zn3 N11 2.075(12) 8_455
Zn3 I5B 2.228(14) .
Zn3 I6B 2.463(11) .
Zn3 I6A 2.532(3) .
Zn3 I5A 2.591(4) .
I1A I1B 1.179(7) .
I2A I2C 0.964(15) .
I2A I2B 1.205(15) .
I2B I2C 2.16(2) .
I3A I3B 0.585(10) .
I3A I3C 1.38(4) .
I3B I3C 0.91(3) .
I4A I4B 0.68(3) .
I4A I4C 1.60(5) .
I4B I4C 0.93(4) .
I5A I5B 0.537(16) .
